data_1509485
loop_
_publ_author_name
'Jayaraj, M.K.'
'Tate, J.'
'Nagarajan, R.'
'Sleight, A.W.'
'Uma, S.'

_publ_section_title
;
 New Cu M2/3 Sb1/3 O2 and Ag M2/3 Sb1/3 O2 compounds with the delafossite
 structure
;
_journal_name_full 'Solid State Sciences'
_journal_page_first 787
_journal_page_last 792
_journal_paper_doi 10.1016/S1293-2558(02)01295-5
_journal_volume 4
_journal_year 2002
_chemical_formula_sum 'Ag Ni0.695 O2 Sb0.305'
_chemical_name_systematic 'Ag (Ni0.695 Sb0.305) O2'
_space_group_IT_number 166
_symmetry_space_group_name_Hall '-R 3 2"'
_symmetry_space_group_name_H-M 'R -3 m :H'
_cell_angle_alpha 90
_cell_angle_beta 90
_cell_angle_gamma 120
_cell_formula_units_Z 3
_cell_length_a 3.064
_cell_length_b 3.064
_cell_length_c 18.671
_cell_volume 151.801
_citation_journal_id_ASTM SSSCFJ
_cod_data_source_file silver1-2_457.cif
_cod_data_source_block Ag1Ni0.695O2Sb0.305
_cod_original_cell_volume 151.8014
_cod_original_formula_sum 'Ag1 Ni0.695 O2 Sb0.305'
_cod_database_code 1509485

loop_
_symmetry_equiv_pos_as_xyz
x,y,z
-y,x-y,z
-x+y,-x,z
y,x,-z
-x,-x+y,-z
x-y,-y,-z
-x,-y,-z
y,-x+y,-z
x-y,x,-z
-y,-x,z
x,x-y,z
-x+y,y,z
x+2/3,y+1/3,z+1/3
-y+2/3,x-y+1/3,z+1/3
-x+y+2/3,-x+1/3,z+1/3
y+2/3,x+1/3,-z+1/3
-x+2/3,-x+y+1/3,-z+1/3
x-y+2/3,-y+1/3,-z+1/3
-x+2/3,-y+1/3,-z+1/3
y+2/3,-x+y+1/3,-z+1/3
x-y+2/3,x+1/3,-z+1/3
-y+2/3,-x+1/3,z+1/3
x+2/3,x-y+1/3,z+1/3
-x+y+2/3,y+1/3,z+1/3
x+1/3,y+2/3,z+2/3
-y+1/3,x-y+2/3,z+2/3
-x+y+1/3,-x+2/3,z+2/3
y+1/3,x+2/3,-z+2/3
-x+1/3,-x+y+2/3,-z+2/3
x-y+1/3,-y+2/3,-z+2/3
-x+1/3,-y+2/3,-z+2/3
y+1/3,-x+y+2/3,-z+2/3
x-y+1/3,x+2/3,-z+2/3
-y+1/3,-x+2/3,z+2/3
x+1/3,x-y+2/3,z+2/3
-x+y+1/3,y+2/3,z+2/3

loop_
_atom_site_label
_atom_site_type_symbol
_atom_site_fract_x
_atom_site_fract_y
_atom_site_fract_z
_atom_site_occupancy
_atom_site_U_iso_or_equiv
O1 O-2 0 0 0.1144 1 0.0
Ni1 Ni+2 0 0 0.5 0.695 0.0
Sb1 Sb+5 0 0 0.5 0.305 0.0
Ag1 Ag+1 0 0 0 1 0.0
